data_7023003
loop_
_publ_author_name
'Friedrich, Dirk'
'Kluge, Oliver'
'Kischel, Marcus'
'Krautscheid, Harald'

_publ_section_title
;
 Tetranuclear organometallic complexes based on 1,2-ethanedithiolate
 ligands as potential precursors for CuMS2 (M = Ga, In).
;
_journal_issue 26
_journal_name_full 'Dalton transactions (Cambridge, England : 2003)'
_journal_page_first 9613
_journal_page_last 9620
_journal_paper_doi 10.1039/c3dt50461a
_journal_volume 42
_journal_year 2013
_chemical_compound_source 'synthesis as described'
_chemical_formula_moiety 'C30 H70 Cu2 In2 P2 S4'
_chemical_formula_sum 'C30 H70 Cu2 In2 P2 S4'
_chemical_formula_weight 977.76
_chemical_name_common
;
bis(mu!3$-1,2-dithiolatoethane-S,S,S',S')-tetraethanido -
bis(triisopropylphosphine)-dicopper(+1)-diindium(+3)
;
_chemical_name_systematic
;
bis(\m~3~-1,2-dithiolatoethane-S,S,S',S')-tetraethanido
-bis(triisopropylphosphine)-dicopper(+1)-diindium(+3)
;
_space_group_IT_number 14
_symmetry_cell_setting monoclinic
_symmetry_Int_Tables_number 14
_symmetry_space_group_name_Hall '-P 2yn'
_symmetry_space_group_name_H-M 'P 1 21/n 1'
_atom_sites_solution_hydrogens geom
_atom_sites_solution_primary direct
_atom_sites_solution_secondary difmap
_audit_creation_date 2012-10-12T12:46:18-00:00
_audit_creation_method 'WinGX routine CIF_UPDATE'
_cell_angle_alpha 90
_cell_angle_beta 107.628(5)
_cell_angle_gamma 90
_cell_formula_units_Z 2
_cell_length_a 11.0923(8)
_cell_length_b 15.2034(7)
_cell_length_c 13.3064(9)
_cell_measurement_reflns_used 28245
_cell_measurement_temperature 110(2)
_cell_measurement_theta_max 29.46
_cell_measurement_theta_min 2.09
_cell_measurement_wavelength 0.71073
_cell_volume 2138.6(2)
_computing_cell_refinement 'STOE X-AREA'
_computing_data_reduction 'STOE X-AREA, STOE X-RED'
_computing_molecular_graphics 'DIAMOND 3.2'
_computing_publication_material
;
'WinGX publication routines'
Farrugia, L. J. (1999) WinGX, J. Appl. Cryst. 32, 837-838
;
_computing_structure_refinement
;
'SHELXL-97'
Sheldrick, G.M. (2008) Acta Cryst. A64, 112
;
_computing_structure_solution
;
'SIR-92'
Altomare, A., Cascarano, G.,
Giacovazzo, C. & Guagliardi, A. (1993) J. Appl. Cryst. 26, 343-350.
;
_diffrn_ambient_temperature 110(2)
_diffrn_detector 'image plate (34 cm diameter / schwenk)'
_diffrn_detector_area_resol_mean 6.67
_diffrn_detector_type STOE
_diffrn_measured_fraction_theta_full 0.994
_diffrn_measured_fraction_theta_max 0.994
_diffrn_measurement_device '2-circle goniometer'
_diffrn_measurement_device_type 'STOE IPDS-2T'
_diffrn_measurement_method '\w scans'
_diffrn_radiation_monochromator graphite
_diffrn_radiation_source 'fine-focus sealed tube'
_diffrn_radiation_type MoK\a
_diffrn_radiation_wavelength 0.71073
_diffrn_reflns_av_R_equivalents 0.0531
_diffrn_reflns_av_unetI/netI 0.0315
_diffrn_reflns_limit_h_max 15
_diffrn_reflns_limit_h_min -14
_diffrn_reflns_limit_k_max 20
_diffrn_reflns_limit_k_min -20
_diffrn_reflns_limit_l_max 18
_diffrn_reflns_limit_l_min -18
_diffrn_reflns_number 27352
_diffrn_reflns_theta_full 29.07
_diffrn_reflns_theta_max 29.07
_diffrn_reflns_theta_min 2.09
_diffrn_standards_number 0
_exptl_absorpt_coefficient_mu 2.33
_exptl_absorpt_correction_T_max 0.7341
_exptl_absorpt_correction_T_min 0.5007
_exptl_absorpt_correction_type numerical
_exptl_absorpt_process_details
;
Busing, W. R. & Levy, H. A. (1957) Acta Cryst. 10, 180-182.
and
Coppens, P., Leiserowitz, L. & Rabinovich, D. (1965)
Acta Cryst. 1965, 1035-1038.
;
_exptl_crystal_colour colorless
_exptl_crystal_density_diffrn 1.518
_exptl_crystal_density_method 'not measured'
_exptl_crystal_description prism
_exptl_crystal_F_000 1000
_exptl_crystal_size_max 0.3
_exptl_crystal_size_mid 0.18
_exptl_crystal_size_min 0.16
_refine_diff_density_max 0.36
_refine_diff_density_min -0.924
_refine_diff_density_rms 0.068
_refine_ls_extinction_method none
_refine_ls_goodness_of_fit_ref 0.98
_refine_ls_hydrogen_treatment constr
_refine_ls_matrix_type full
_refine_ls_number_parameters 189
_refine_ls_number_reflns 5688
_refine_ls_number_restraints 0
_refine_ls_restrained_S_all 0.98
_refine_ls_R_factor_all 0.0251
_refine_ls_R_factor_gt 0.0188
_refine_ls_shift/su_max 0.003
_refine_ls_shift/su_mean 0
_refine_ls_structure_factor_coef Fsqd
_refine_ls_weighting_details 'calc w=1/[\s^2^(Fo^2^)+(0.0160P)^2^+0.0000P] where P=(Fo^2^+2Fc^2^)/3'
_refine_ls_weighting_scheme calc
_refine_ls_wR_factor_gt 0.0382
_refine_ls_wR_factor_ref 0.0393
_reflns_number_gt 4947
_reflns_number_total 5688
_reflns_threshold_expression >2sigma(I)
_cod_data_source_file c3dt50461a.txt
_cod_data_source_block '[iPr3PCuSC2H4SInEt2]2'
_cod_database_code 7023003

loop_
_symmetry_equiv_pos_as_xyz
'x, y, z'
'-x+1/2, y+1/2, -z+1/2'
'-x, -y, -z'
'x-1/2, -y-1/2, z-1/2'

loop_
_atom_site_label
_atom_site_type_symbol
_atom_site_fract_x
_atom_site_fract_y
_atom_site_fract_z
_atom_site_U_iso_or_equiv
_atom_site_adp_type
_atom_site_occupancy
_atom_site_symmetry_multiplicity
_atom_site_calc_flag
_atom_site_refinement_flags
C1 C 0.36697(14) 0.66138(9) 0.44968(12) 0.0221(3) Uani 1 1 d .
H1A H 0.2807 0.6864 0.4239 0.026 Uiso 1 1 calc R
H1B H 0.4258 0.704 0.4333 0.026 Uiso 1 1 calc R
C2 C 0.37066(14) 0.57560(10) 0.39095(11) 0.0194(3) Uani 1 1 d .
H2A H 0.459 0.5542 0.4098 0.023 Uiso 1 1 calc R
H2B H 0.3415 0.5869 0.3141 0.023 Uiso 1 1 calc R
C3 C 0.33053(17) 0.15526(10) 0.42670(13) 0.0273(3) Uani 1 1 d .
H3A H 0.2887 0.1375 0.3536 0.041 Uiso 1 1 calc R
H3B H 0.3049 0.1157 0.4747 0.041 Uiso 1 1 calc R
H3C H 0.4225 0.1522 0.4411 0.041 Uiso 1 1 calc R
C4 C 0.29222(14) 0.24983(10) 0.44343(12) 0.0217(3) Uani 1 1 d .
H4A H 0.3303 0.265 0.5188 0.026 Uiso 1 1 calc R
H4B H 0.1992 0.2516 0.4282 0.026 Uiso 1 1 calc R
C5 C 0.16366(16) 0.41003(12) 0.12796(13) 0.0292(3) Uani 1 1 d .
H5A H 0.1071 0.3606 0.1284 0.044 Uiso 1 1 calc R
H5B H 0.153 0.4279 0.055 0.044 Uiso 1 1 calc R
H5C H 0.143 0.4596 0.1669 0.044 Uiso 1 1 calc R
C6 C 0.30108(15) 0.38190(11) 0.18043(12) 0.0244(3) Uani 1 1 d .
H6A H 0.3577 0.4297 0.1716 0.029 Uiso 1 1 calc R
H6B H 0.319 0.3294 0.1433 0.029 Uiso 1 1 calc R
C7 C 0.00727(14) 0.38134(11) 0.74035(12) 0.0229(3) Uani 1 1 d .
H7A H -0.0833 0.3718 0.7063 0.034 Uiso 1 1 calc R
H7B H 0.0191 0.4213 0.8004 0.034 Uiso 1 1 calc R
H7C H 0.0483 0.325 0.7652 0.034 Uiso 1 1 calc R
C8 C 0.06656(13) 0.42213(9) 0.66053(11) 0.0168(3) Uani 1 1 d .
H8 H 0.017 0.4766 0.6329 0.02 Uiso 1 1 calc R
C9 C 0.05040(15) 0.36093(11) 0.56538(13) 0.0256(3) Uani 1 1 d .
H9A H 0.094 0.3052 0.5893 0.038 Uiso 1 1 calc R
H9B H 0.0866 0.3889 0.5148 0.038 Uiso 1 1 calc R
H9C H -0.0398 0.3497 0.5315 0.038 Uiso 1 1 calc R
C10 C 0.31584(15) 0.34636(11) 0.90441(12) 0.0249(3) Uani 1 1 d .
H10A H 0.3555 0.2902 0.9323 0.037 Uiso 1 1 calc R
H10B H 0.2283 0.347 0.9065 0.037 Uiso 1 1 calc R
H10C H 0.363 0.3947 0.9474 0.037 Uiso 1 1 calc R
C11 C 0.31709(13) 0.35748(9) 0.78946(11) 0.0184(3) Uani 1 1 d .
H11 H 0.2706 0.3056 0.7499 0.022 Uiso 1 1 calc R
C12 C 0.45349(15) 0.35103(11) 0.78284(14) 0.0273(3) Uani 1 1 d .
H12A H 0.5037 0.4004 0.8212 0.041 Uiso 1 1 calc R
H12B H 0.4517 0.3532 0.7088 0.041 Uiso 1 1 calc R
H12C H 0.4916 0.2955 0.8143 0.041 Uiso 1 1 calc R
C13 C 0.36327(16) 0.57705(11) 0.87315(13) 0.0274(3) Uani 1 1 d .
H13A H 0.3918 0.6093 0.8208 0.041 Uiso 1 1 calc R
H13B H 0.4219 0.5286 0.9018 0.041 Uiso 1 1 calc R
H13C H 0.3609 0.617 0.9304 0.041 Uiso 1 1 calc R
C14 C 0.22998(14) 0.53974(9) 0.82052(11) 0.0192(3) Uani 1 1 d .
H14 H 0.1993 0.5103 0.8754 0.023 Uiso 1 1 calc R
C15 C 0.13821(17) 0.61485(10) 0.76997(14) 0.0269(3) Uani 1 1 d .
H15A H 0.1412 0.6602 0.823 0.04 Uiso 1 1 calc R
H15B H 0.052 0.5915 0.7432 0.04 Uiso 1 1 calc R
H15C H 0.1631 0.6405 0.7116 0.04 Uiso 1 1 calc R
P1 P 0.23495(3) 0.45725(2) 0.71793(3) 0.01344(6) Uani 1 1 d .
S1 S 0.41024(3) 0.64726(2) 0.59386(3) 0.01814(7) Uani 1 1 d .
S2 S 0.27057(3) 0.49003(2) 0.42276(3) 0.01631(6) Uani 1 1 d .
Cu1 Cu 0.312300(16) 0.515265(11) 0.597631(13) 0.01493(4) Uani 1 1 d .
In1 In 0.346296(9) 0.351244(6) 0.348321(8) 0.01727(3) Uani 1 1 d .

loop_
_atom_site_aniso_label
_atom_site_aniso_U_11
_atom_site_aniso_U_22
_atom_site_aniso_U_33
_atom_site_aniso_U_23
_atom_site_aniso_U_13
_atom_site_aniso_U_12
C1 0.0197(7) 0.0185(6) 0.0259(7) 0.0070(6) 0.0036(5) 0.0001(5)
C2 0.0179(6) 0.0237(7) 0.0160(6) 0.0050(5) 0.0041(5) -0.0010(5)
C3 0.0378(9) 0.0228(7) 0.0245(8) 0.0008(6) 0.0142(7) 0.0013(6)
C4 0.0233(7) 0.0211(6) 0.0230(7) -0.0019(6) 0.0102(6) -0.0035(6)
C5 0.0296(8) 0.0324(8) 0.0227(8) -0.0012(6) 0.0035(6) 0.0019(7)
C6 0.0274(7) 0.0302(7) 0.0157(7) -0.0030(6) 0.0069(6) -0.0028(6)
C7 0.0159(6) 0.0281(7) 0.0250(7) 0.0059(6) 0.0069(5) -0.0029(6)
C8 0.0140(6) 0.0176(6) 0.0183(6) 0.0013(5) 0.0040(5) -0.0003(5)
C9 0.0229(7) 0.0285(8) 0.0238(7) -0.0076(6) 0.0046(6) -0.0068(6)
C10 0.0257(7) 0.0280(7) 0.0197(7) 0.0095(6) 0.0052(6) 0.0015(6)
C11 0.0168(6) 0.0172(6) 0.0204(7) 0.0023(5) 0.0045(5) 0.0009(5)
C12 0.0186(7) 0.0295(8) 0.0340(8) 0.0055(7) 0.0082(6) 0.0056(6)
C13 0.0325(8) 0.0280(8) 0.0220(8) -0.0089(6) 0.0086(6) -0.0105(7)
C14 0.0254(7) 0.0170(6) 0.0172(7) -0.0025(5) 0.0096(5) -0.0036(5)
C15 0.0351(8) 0.0181(7) 0.0316(8) -0.0026(6) 0.0161(7) 0.0024(6)
P1 0.01418(15) 0.01341(14) 0.01303(15) -0.00019(12) 0.00456(12) -0.00095(12)
S1 0.01774(15) 0.01550(14) 0.02202(17) -0.00179(13) 0.00727(12) -0.00177(12)
S2 0.01552(15) 0.01870(15) 0.01458(15) -0.00044(12) 0.00438(12) -0.00075(12)
Cu1 0.01500(8) 0.01630(8) 0.01447(8) 0.00143(6) 0.00591(6) -0.00002(6)
In1 0.01759(5) 0.01783(5) 0.01590(5) -0.00172(4) 0.00436(3) -0.00238(4)

loop_
_atom_type_symbol
_atom_type_description
_atom_type_scat_dispersion_real
_atom_type_scat_dispersion_imag
_atom_type_scat_source
C C 0.0033 0.0016 'International Tables Vol C Tables 4.2.6.8 and 6.1.1.4'
H H 0 0 'International Tables Vol C Tables 4.2.6.8 and 6.1.1.4'
P P 0.1023 0.0942 'International Tables Vol C Tables 4.2.6.8 and 6.1.1.4'
S S 0.1246 0.1234 'International Tables Vol C Tables 4.2.6.8 and 6.1.1.4'
Cu Cu 0.3201 1.2651 'International Tables Vol C Tables 4.2.6.8 and 6.1.1.4'
In In -0.7276 1.31 'International Tables Vol C Tables 4.2.6.8 and 6.1.1.4'

loop_
_geom_angle_atom_site_label_1
_geom_angle_atom_site_label_2
_geom_angle_atom_site_label_3
_geom_angle
_geom_angle_site_symmetry_1
_geom_angle_site_symmetry_3
C2 C1 S1 113.21(10) . .
C1 C2 S2 111.98(10) . .
C3 C4 In1 116.06(10) . .
C5 C6 In1 114.43(10) . .
C9 C8 C7 110.91(12) . .
C9 C8 P1 111.24(10) . .
C7 C8 P1 114.59(10) . .
C10 C11 C12 110.64(12) . .
C10 C11 P1 116.31(10) . .
C12 C11 P1 110.87(10) . .
C13 C14 C15 109.98(13) . .
C13 C14 P1 110.07(10) . .
C15 C14 P1 109.89(10) . .
C14 P1 C8 104.10(6) . .
C14 P1 C11 106.85(7) . .
C8 P1 C11 104.38(6) . .
C14 P1 Cu1 111.38(5) . .
C8 P1 Cu1 112.10(5) . .
C11 P1 Cu1 117.01(5) . .
C1 S1 Cu1 98.58(5) . .
C1 S1 In1 103.23(5) . 3_666
Cu1 S1 In1 117.577(15) . 3_666
C2 S2 Cu1 99.60(5) . .
C2 S2 In1 101.58(5) . .
Cu1 S2 In1 123.018(15) . .
P1 Cu1 S2 132.213(15) . .
P1 Cu1 S1 130.911(15) . .
S2 Cu1 S1 94.400(14) . .
C6 In1 C4 136.23(6) . .
C6 In1 S1 101.46(4) . 3_666
C4 In1 S1 106.23(4) . 3_666
C6 In1 S2 102.57(4) . .
C4 In1 S2 100.14(4) . .
S1 In1 S2 108.203(11) 3_666 .

loop_
_geom_bond_atom_site_label_1
_geom_bond_atom_site_label_2
_geom_bond_distance
_geom_bond_site_symmetry_2
C1 C2 1.527(2) .
C1 S1 1.8437(16) .
C2 S2 1.8409(15) .
C3 C4 1.534(2) .
C4 In1 2.1906(15) .
C5 C6 1.533(2) .
C6 In1 2.1865(15) .
C7 C8 1.5389(19) .
C8 C9 1.537(2) .
C8 P1 1.8690(14) .
C10 C11 1.543(2) .
C11 C12 1.545(2) .
C11 P1 1.8740(14) .
C13 C14 1.540(2) .
C14 C15 1.542(2) .
C14 P1 1.8668(14) .
P1 Cu1 2.2155(4) .
S1 Cu1 2.2897(4) .
S1 In1 2.5743(4) 3_666
S2 Cu1 2.2635(4) .
S2 In1 2.5773(4) .
In1 S1 2.5743(4) 3_666
